data_7233852
loop_
_publ_author_name
'Kathrin Stappert'
'Derya Unal'
'Bert Mallick'
'Anja-Verena Mudring'

_publ_section_title
;
 New triazolium based ionic liquid crystals
;
_journal_name_full 'Journal of Materials Chemistry C'
_journal_page_first 7976
_journal_page_last 7986
_journal_paper_doi 10.1039/C3TC31366B
_journal_volume 2
_journal_year 2014
_chemical_formula_moiety 'C26 H52 I3 N3'
_chemical_formula_sum 'C26 H52 I3 N3'
_chemical_formula_weight 787.41
_chemical_name_common '[C12C12triaz] I3'
_chemical_name_systematic
;
1-dodecyl-3-dodecyltriazolium triiodide
;
_space_group_IT_number 4
_space_group_name_Hall 'P 2yb'
_space_group_name_H-M_alt 'P 1 21 1'
_symmetry_cell_setting monoclinic
_symmetry_space_group_name_Hall 'P 2yb'
_symmetry_space_group_name_H-M 'P 1 21 1'
_atom_sites_solution_hydrogens geom
_atom_sites_solution_primary direct
_atom_sites_solution_secondary difmap
_cell_angle_alpha 90.00
_cell_angle_beta 93.286(5)
_cell_angle_gamma 90.00
_cell_formula_units_Z 2
_cell_length_a 8.471(5)
_cell_length_b 9.050(5)
_cell_length_c 22.523(5)
_cell_measurement_reflns_used 8000
_cell_measurement_temperature 323(2)
_cell_measurement_theta_max 25.0
_cell_measurement_theta_min 2.4
_cell_volume 1723.8(14)
_computing_cell_refinement 'X-Area (Stoe & Cie, 2001)'
_computing_data_collection 'X-Area (Stoe & Cie, 2001)'
_computing_data_reduction 'X-Area (Stoe & Cie, 2001)'
_computing_molecular_graphics 'Diamond (Brandenburg 2011)'
_computing_publication_material 'WinGX publication routines (Farrugia, 1999)'
_computing_structure_refinement 'SHELXL-97 (Sheldrick, 1997)'
_computing_structure_solution 'SIR92 (Altomare 1994)'
_diffrn_ambient_temperature 323(2)
_diffrn_measured_fraction_theta_full 0.998
_diffrn_measured_fraction_theta_max 0.998
_diffrn_measurement_device_type 'STOE IPDS I'
_diffrn_measurement_method \w
_diffrn_radiation_monochromator graphite
_diffrn_radiation_source 'fine-focus sealed tube'
_diffrn_radiation_type MoK\a
_diffrn_radiation_wavelength 0.71073
_diffrn_reflns_av_R_equivalents 0.0403
_diffrn_reflns_av_sigmaI/netI 0.0696
_diffrn_reflns_limit_h_max 10
_diffrn_reflns_limit_h_min -10
_diffrn_reflns_limit_k_max 10
_diffrn_reflns_limit_k_min -10
_diffrn_reflns_limit_l_max 26
_diffrn_reflns_limit_l_min -26
_diffrn_reflns_number 15514
_diffrn_reflns_theta_full 25.00
_diffrn_reflns_theta_max 25.00
_diffrn_reflns_theta_min 2.41
_exptl_absorpt_coefficient_mu 2.736
_exptl_absorpt_correction_T_max 0.7511
_exptl_absorpt_correction_T_min 0.5263
_exptl_absorpt_correction_type numerical
_exptl_absorpt_process_details
;
  [X-Red (Stoe & Cie, 2001) and X-Shape (Stoe & Cie, 1999)]
;
_exptl_crystal_colour brown
_exptl_crystal_density_diffrn 1.517
_exptl_crystal_density_method 'not measured'
_exptl_crystal_description needle
_exptl_crystal_F_000 776
_exptl_crystal_size_max 0.4
_exptl_crystal_size_mid 0.2
_exptl_crystal_size_min 0.1
_refine_diff_density_max 0.315
_refine_diff_density_min -0.427
_refine_diff_density_rms 0.063
_refine_ls_abs_structure_details 'Flack H D (1983), Acta Cryst. A39, 876-881'
_refine_ls_abs_structure_Flack 0.52(6)
_refine_ls_extinction_method none
_refine_ls_goodness_of_fit_ref 0.685
_refine_ls_hydrogen_treatment mixed
_refine_ls_matrix_type full
_refine_ls_number_parameters 173
_refine_ls_number_reflns 6041
_refine_ls_number_restraints 12
_refine_ls_restrained_S_all 0.686
_refine_ls_R_factor_all 0.1179
_refine_ls_R_factor_gt 0.0390
_refine_ls_shift/su_max 0.001
_refine_ls_shift/su_mean 0.000
_refine_ls_structure_factor_coef Fsqd
_refine_ls_weighting_details 'calc w=1/[\s^2^(Fo^2^)+(0.0708P)^2^+0.0000P] where P=(Fo^2^+2Fc^2^)/3'
_refine_ls_weighting_scheme calc
_refine_ls_wR_factor_gt 0.1050
_refine_ls_wR_factor_ref 0.1276
_reflns_number_gt 1892
_reflns_number_total 6041
_reflns_threshold_expression >2\s(I)
_cod_data_source_file 100003.cif
_cod_data_source_block PCOD_100003
_cod_original_sg_symbol_H-M 'P 21'
_cod_database_code 7233852

loop_
_symmetry_equiv_pos_as_xyz
'x, y, z'
'-x, y+1/2, -z'

loop_
_atom_site_label
_atom_site_type_symbol
_atom_site_fract_x
_atom_site_fract_y
_atom_site_fract_z
_atom_site_U_iso_or_equiv
_atom_site_adp_type
_atom_site_occupancy
_atom_site_symmetry_multiplicity
_atom_site_calc_flag
_atom_site_refinement_flags
_atom_site_disorder_assembly
_atom_site_disorder_group
I2 I 0.33723(7) 0.3048(9) 0.51878(3) 0.1150(2) Uani 1 1 d . . .
I1 I 0.43772(7) 0.3054(9) 0.39654(3) 0.1320(3) Uani 1 1 d . . .
I3 I 0.23301(8) 0.3027(9) 0.63990(3) 0.1396(3) Uani 1 1 d . . .
N2 N 0.8379 0.4015 0.5224 0.0991(11) Uani 1 1 d D . .
N1 N 0.8637 0.3146 0.4757 0.0991(11) Uani 1 1 d D . .
N3 N 0.7937 0.3115 0.5639 0.0991(11) Uani 1 1 d D . .
C3 C 0.7705(12) 0.1738(15) 0.5410(5) 0.0991(11) Uani 1 1 d D . .
H3 H 0.7320 0.0931 0.5612 0.119 Uiso 1 1 calc R . .
C15 C 1.0712(11) 0.302(3) 0.1506(4) 0.156(3) Uani 1 1 d D . .
H15A H 0.9744 0.2461 0.1430 0.187 Uiso 1 1 calc R . .
H15B H 1.1527 0.2273 0.1568 0.187 Uiso 1 1 calc R . .
C16 C 1.0990(13) 0.349(2) 0.0953(5) 0.156(3) Uani 1 1 d D . .
H16A H 1.1976 0.4031 0.1019 0.187 Uiso 1 1 calc R . .
H16B H 1.0191 0.4252 0.0885 0.187 Uiso 1 1 calc R . .
C13 C 1.0154(11) 0.294(3) 0.2603(5) 0.156(3) Uani 1 1 d D . .
H13A H 1.0979 0.2222 0.2699 0.187 Uiso 1 1 calc R . .
H13B H 0.9211 0.2363 0.2505 0.187 Uiso 1 1 calc R . .
C10 C 0.9143(14) 0.3812(14) 0.4224(6) 0.125(4) Uani 1 1 d D . .
H10A H 0.8370 0.4569 0.4113 0.150 Uiso 1 1 calc R . .
H10B H 1.0124 0.4323 0.4331 0.150 Uiso 1 1 calc R . .
C18 C 1.1321(14) 0.3584(14) -0.0167(5) 0.118(4) Uani 1 1 d . . .
H18A H 1.2239 0.4217 -0.0102 0.142 Uiso 1 1 calc R . .
H18B H 1.0422 0.4241 -0.0228 0.142 Uiso 1 1 calc R . .
C17 C 1.1125(11) 0.290(3) 0.0378(5) 0.156(3) Uani 1 1 d . . .
H17A H 1.2001 0.2213 0.0423 0.187 Uiso 1 1 calc R . .
H17B H 1.0186 0.2299 0.0310 0.187 Uiso 1 1 calc R . .
C11 C 0.9399(11) 0.301(4) 0.3703(5) 0.141(3) Uani 1 1 d . . .
H11A H 1.0182 0.2268 0.3821 0.169 Uiso 1 1 calc R . .
H11B H 0.8422 0.2476 0.3611 0.169 Uiso 1 1 calc R . .
C30 C 0.7510(14) 0.3755(15) 0.6207(5) 0.126(5) Uani 1 1 d D . .
H30A H 0.8295 0.4496 0.6324 0.151 Uiso 1 1 calc R . .
H30B H 0.6506 0.4262 0.6141 0.151 Uiso 1 1 calc R . .
C1 C 0.8137(11) 0.1733(15) 0.4825(5) 0.0991(11) Uani 1 1 d D . .
H1 H 0.8096 0.0964 0.4551 0.119 Uiso 1 1 calc R . .
C14 C 1.0543(13) 0.348(2) 0.2069(5) 0.156(3) Uani 1 1 d D . .
H14A H 0.9809 0.4296 0.2010 0.187 Uiso 1 1 calc R . .
H14B H 1.1558 0.3942 0.2168 0.187 Uiso 1 1 calc R . .
C12 C 0.9860(13) 0.3554(18) 0.3155(5) 0.141(3) Uani 1 1 d . . .
H12A H 0.9078 0.4310 0.3055 0.169 Uiso 1 1 calc R . .
H12B H 1.0827 0.4089 0.3262 0.169 Uiso 1 1 calc R . .
C19 C 1.1505(14) 0.289(4) -0.0741(5) 0.173(3) Uani 1 1 d . . .
H19A H 1.2439 0.2270 -0.0690 0.208 Uiso 1 1 calc R . .
H19B H 1.0616 0.2217 -0.0801 0.208 Uiso 1 1 calc R . .
C20 C 1.1631(15) 0.360(2) -0.1276(6) 0.173(3) Uani 1 1 d . . .
H20A H 1.2517 0.4271 -0.1212 0.208 Uiso 1 1 calc R . .
H20B H 1.0697 0.4218 -0.1323 0.208 Uiso 1 1 calc R . .
C36 C 0.6463(11) 0.305(4) 0.9476(4) 0.137(3) Uani 1 1 d . . .
H36A H 0.5582 0.3735 0.9419 0.164 Uiso 1 1 calc R . .
H36B H 0.7401 0.3663 0.9536 0.164 Uiso 1 1 calc R . .
C38 C 0.6111(11) 0.302(4) 1.0595(4) 0.137(3) Uani 1 1 d . . .
H38A H 0.5263 0.3726 1.0525 0.164 Uiso 1 1 calc R . .
H38B H 0.7067 0.3599 1.0656 0.164 Uiso 1 1 calc R . .
C34 C 0.6764(12) 0.307(3) 0.8381(4) 0.145(6) Uani 1 1 d . . .
H34A H 0.7655 0.3731 0.8449 0.174 Uiso 1 1 calc R . .
H34B H 0.5839 0.3693 0.8324 0.174 Uiso 1 1 calc R . .
C40 C 0.5694(13) 0.308(4) 1.1703(5) 0.173(3) Uani 1 1 d D . .
H40A H 0.4824 0.3771 1.1634 0.208 Uiso 1 1 calc R . .
H40B H 0.6632 0.3691 1.1765 0.208 Uiso 1 1 calc R . .
C32 C 0.7132(11) 0.320(3) 0.7275(4) 0.141(3) Uani 1 1 d D . .
H32A H 0.6182 0.3800 0.7236 0.169 Uiso 1 1 calc R . .
H32B H 0.7986 0.3888 0.7371 0.169 Uiso 1 1 calc R . .
C31 C 0.7379(12) 0.278(2) 0.6687(5) 0.141(3) Uani 1 1 d D . .
H31A H 0.6524 0.2105 0.6570 0.169 Uiso 1 1 calc R . .
H31B H 0.8339 0.2190 0.6706 0.169 Uiso 1 1 calc R . .
C35 C 0.6600(16) 0.2374(18) 0.8919(5) 0.145(7) Uani 1 1 d . . .
H35A H 0.7498 0.1712 0.8970 0.174 Uiso 1 1 calc R . .
H35B H 0.5675 0.1748 0.8861 0.174 Uiso 1 1 calc R . .
C37 C 0.6258(14) 0.2355(17) 1.0047(5) 0.137(3) Uani 1 1 d . . .
H37A H 0.5326 0.1740 0.9986 0.164 Uiso 1 1 calc R . .
H37B H 0.7143 0.1681 1.0104 0.164 Uiso 1 1 calc R . .
C33 C 0.6972(16) 0.2421(14) 0.7810(5) 0.124(4) Uani 1 1 d . . .
H33A H 0.7902 0.1798 0.7860 0.149 Uiso 1 1 calc R . .
H33B H 0.6082 0.1758 0.7736 0.149 Uiso 1 1 calc R . .
C39 C 0.5858(15) 0.244(2) 1.1159(6) 0.173(3) Uani 1 1 d D . .
H39A H 0.4911 0.1844 1.1096 0.208 Uiso 1 1 calc R . .
H39B H 0.6715 0.1740 1.1231 0.208 Uiso 1 1 calc R . .
C21 C 1.1812(12) 0.297(5) -0.1847(5) 0.173(3) Uani 1 1 d . . .
H21A H 1.1976 0.3745 -0.2128 0.260 Uiso 1 1 calc R . .
H21B H 1.0876 0.2428 -0.1969 0.260 Uiso 1 1 calc R . .
H21C H 1.2706 0.2319 -0.1829 0.260 Uiso 1 1 calc R . .
C41 C 0.5453(14) 0.247(2) 1.2282(5) 0.173(3) Uani 1 1 d . . .
H41A H 0.5370 0.3258 1.2565 0.260 Uiso 1 1 calc R . .
H41B H 0.6331 0.1848 1.2403 0.260 Uiso 1 1 calc R . .
H41C H 0.4497 0.1899 1.2265 0.260 Uiso 1 1 calc R . .

loop_
_atom_site_aniso_label
_atom_site_aniso_U_11
_atom_site_aniso_U_22
_atom_site_aniso_U_33
_atom_site_aniso_U_23
_atom_site_aniso_U_13
_atom_site_aniso_U_12
I2 0.0992(3) 0.1299(5) 0.1154(4) -0.0034(19) 0.0013(3) 0.0031(15)
I1 0.1180(4) 0.1694(8) 0.1090(5) 0.001(2) 0.0101(3) 0.0025(19)
I3 0.1375(5) 0.1665(8) 0.1165(5) -0.001(2) 0.0231(4) 0.004(2)
N2 0.123(3) 0.089(3) 0.085(3) 0.004(3) 0.002(2) 0.000(3)
N1 0.123(3) 0.089(3) 0.085(3) 0.004(3) 0.002(2) 0.000(3)
N3 0.123(3) 0.089(3) 0.085(3) 0.004(3) 0.002(2) 0.000(3)
C3 0.123(3) 0.089(3) 0.085(3) 0.004(3) 0.002(2) 0.000(3)
C15 0.119(3) 0.246(10) 0.103(3) 0.033(7) 0.007(3) 0.050(7)
C16 0.119(3) 0.246(10) 0.103(3) 0.033(7) 0.007(3) 0.050(7)
C13 0.119(3) 0.246(10) 0.103(3) 0.033(7) 0.007(3) 0.050(7)
C10 0.143(9) 0.099(10) 0.130(10) -0.008(8) -0.026(8) -0.039(7)
C18 0.146(9) 0.099(12) 0.109(9) 0.020(7) 0.003(7) 0.014(7)
C17 0.119(3) 0.246(10) 0.103(3) 0.033(7) 0.007(3) 0.050(7)
C11 0.118(3) 0.206(10) 0.098(3) 0.002(7) -0.004(3) -0.010(7)
C30 0.154(10) 0.131(13) 0.091(8) 0.000(8) -0.005(7) -0.042(8)
C1 0.123(3) 0.089(3) 0.085(3) 0.004(3) 0.002(2) 0.000(3)
C14 0.119(3) 0.246(10) 0.103(3) 0.033(7) 0.007(3) 0.050(7)
C12 0.118(3) 0.206(10) 0.098(3) 0.002(7) -0.004(3) -0.010(7)
C19 0.159(4) 0.257(10) 0.104(3) 0.029(6) 0.009(4) -0.005(7)
C20 0.159(4) 0.257(10) 0.104(3) 0.029(6) 0.009(4) -0.005(7)
C36 0.128(4) 0.188(8) 0.097(4) -0.015(7) 0.021(4) -0.032(7)
C38 0.128(4) 0.188(8) 0.097(4) -0.015(7) 0.021(4) -0.032(7)
C34 0.139(8) 0.221(15) 0.077(7) -0.054(16) 0.016(6) -0.091(15)
C40 0.159(4) 0.257(10) 0.104(3) 0.029(6) 0.009(4) -0.005(7)
C32 0.118(3) 0.206(10) 0.098(3) 0.002(7) -0.004(3) -0.010(7)
C31 0.118(3) 0.206(10) 0.098(3) 0.002(7) -0.004(3) -0.010(7)
C35 0.175(11) 0.18(2) 0.086(8) -0.001(9) 0.013(8) -0.031(10)
C37 0.128(4) 0.188(8) 0.097(4) -0.015(7) 0.021(4) -0.032(7)
C33 0.199(12) 0.066(8) 0.106(10) 0.006(7) 0.001(9) -0.003(7)
C39 0.159(4) 0.257(10) 0.104(3) 0.029(6) 0.009(4) -0.005(7)
C21 0.159(4) 0.257(10) 0.104(3) 0.029(6) 0.009(4) -0.005(7)
C41 0.159(4) 0.257(10) 0.104(3) 0.029(6) 0.009(4) -0.005(7)

loop_
_atom_type_symbol
_atom_type_description
_atom_type_scat_dispersion_real
_atom_type_scat_dispersion_imag
_atom_type_scat_source
C C 0.0033 0.0016 'International Tables Vol C Tables 4.2.6.8 and 6.1.1.4'
H H 0.0000 0.0000 'International Tables Vol C Tables 4.2.6.8 and 6.1.1.4'
N N 0.0061 0.0033 'International Tables Vol C Tables 4.2.6.8 and 6.1.1.4'
I I -0.4742 1.8119 'International Tables Vol C Tables 4.2.6.8 and 6.1.1.4'

loop_
_geom_angle_atom_site_label_1
_geom_angle_atom_site_label_2
_geom_angle_atom_site_label_3
_geom_angle
_geom_angle_site_symmetry_1
_geom_angle_site_symmetry_3
I3 I2 I1 179.22(7) . .
N3 N2 N1 105.13(3) . .
N2 N1 C1 113.4(5) . .
N2 N1 C10 118.8(5) . .
C1 N1 C10 127.0(8) . .
N2 N3 C3 109.8(5) . .
N2 N3 C30 118.1(5) . .
C3 N3 C30 131.0(8) . .
N3 C3 C1 108.9(9) . .
N3 C3 H3 125.5 . .
C1 C3 H3 125.5 . .
C14 C15 C16 143(3) . .
C14 C15 H15A 101.1 . .
C16 C15 H15A 101.1 . .
C14 C15 H15B 101.1 . .
C16 C15 H15B 101.1 . .
H15A C15 H15B 104.5 . .
C15 C16 C17 139(2) . .
C15 C16 H16A 102.4 . .
C17 C16 H16A 102.4 . .
C15 C16 H16B 102.4 . .
C17 C16 H16B 102.4 . .
H16A C16 H16B 104.9 . .
C14 C13 C12 135(2) . .
C14 C13 H13A 103.3 . .
C12 C13 H13A 103.3 . .
C14 C13 H13B 103.3 . .
C12 C13 H13B 103.3 . .
H13A C13 H13B 105.2 . .
C11 C10 N1 123.4(16) . .
C11 C10 H10A 106.5 . .
N1 C10 H10A 106.5 . .
C11 C10 H10B 106.5 . .
N1 C10 H10B 106.5 . .
H10A C10 H10B 106.5 . .
C17 C18 C19 128.1(16) . .
C17 C18 H18A 105.3 . .
C19 C18 H18A 105.3 . .
C17 C18 H18B 105.3 . .
C19 C18 H18B 105.3 . .
H18A C18 H18B 106.0 . .
C18 C17 C16 131(2) . .
C18 C17 H17A 104.4 . .
C16 C17 H17A 104.4 . .
C18 C17 H17B 104.4 . .
C16 C17 H17B 104.4 . .
H17A C17 H17B 105.6 . .
C12 C11 C10 128(3) . .
C12 C11 H11A 105.3 . .
C10 C11 H11A 105.3 . .
C12 C11 H11B 105.3 . .
C10 C11 H11B 105.3 . .
H11A C11 H11B 106.0 . .
C31 C30 N3 117.0(10) . .
C31 C30 H30A 108.0 . .
N3 C30 H30A 108.0 . .
C31 C30 H30B 108.0 . .
N3 C30 H30B 108.0 . .
H30A C30 H30B 107.3 . .
N1 C1 C3 101.8(9) . .
N1 C1 H1 129.1 . .
C3 C1 H1 129.1 . .
C15 C14 C13 140(2) . .
C15 C14 H14A 102.0 . .
C13 C14 H14A 102.0 . .
C15 C14 H14B 102.0 . .
C13 C14 H14B 102.0 . .
H14A C14 H14B 104.8 . .
C13 C12 C11 136(2) . .
C13 C12 H12A 103.3 . .
C11 C12 H12A 103.3 . .
C13 C12 H12B 103.3 . .
C11 C12 H12B 103.3 . .
H12A C12 H12B 105.2 . .
C20 C19 C18 126(2) . .
C20 C19 H19A 105.7 . .
C18 C19 H19A 105.7 . .
C20 C19 H19B 105.7 . .
C18 C19 H19B 105.7 . .
H19A C19 H19B 106.2 . .
C19 C20 C21 128(3) . .
C19 C20 H20A 105.2 . .
C21 C20 H20A 105.2 . .
C19 C20 H20B 105.2 . .
C21 C20 H20B 105.2 . .
H20A C20 H20B 105.9 . .
C35 C36 C37 128(3) . .
C35 C36 H36A 105.2 . .
C37 C36 H36A 105.2 . .
C35 C36 H36B 105.2 . .
C37 C36 H36B 105.2 . .
H36A C36 H36B 106.0 . .
C37 C38 C39 132(3) . .
C37 C38 H38A 104.1 . .
C39 C38 H38A 104.1 . .
C37 C38 H38B 104.1 . .
C39 C38 H38B 104.1 . .
H38A C38 H38B 105.5 . .
C35 C34 C33 129(2) . .
C35 C34 H34A 105.1 . .
C33 C34 H34A 105.1 . .
C35 C34 H34B 105.1 . .
C33 C34 H34B 105.1 . .
H34A C34 H34B 105.9 . .
C39 C40 C41 132(3) . .
C39 C40 H40A 104.2 . .
C41 C40 H40A 104.2 . .
C39 C40 H40B 104.2 . .
C41 C40 H40B 104.2 . .
H40A C40 H40B 105.5 . .
C31 C32 C33 134(2) . .
C31 C32 H32A 103.7 . .
C33 C32 H32A 103.7 . .
C31 C32 H32B 103.7 . .
C33 C32 H32B 103.7 . .
H32A C32 H32B 105.3 . .
C32 C31 C30 125.0(19) . .
C32 C31 H31A 106.1 . .
C30 C31 H31A 106.1 . .
C32 C31 H31B 106.1 . .
C30 C31 H31B 106.1 . .
H31A C31 H31B 106.3 . .
C34 C35 C36 127.0(19) . .
C34 C35 H35A 105.5 . .
C36 C35 H35A 105.5 . .
C34 C35 H35B 105.5 . .
C36 C35 H35B 105.5 . .
H35A C35 H35B 106.1 . .
C38 C37 C36 129(2) . .
C38 C37 H37A 105.2 . .
C36 C37 H37A 105.2 . .
C38 C37 H37B 105.2 . .
C36 C37 H37B 105.2 . .
H37A C37 H37B 105.9 . .
C32 C33 C34 125.9(15) . .
C32 C33 H33A 105.8 . .
C34 C33 H33A 105.8 . .
C32 C33 H33B 105.8 . .
C34 C33 H33B 105.8 . .
H33A C33 H33B 106.2 . .
C40 C39 C38 133(2) . .
C40 C39 H39A 104.0 . .
C38 C39 H39A 104.0 . .
C40 C39 H39B 104.0 . .
C38 C39 H39B 104.0 . .
H39A C39 H39B 105.5 . .
C20 C21 H21A 109.5 . .
C20 C21 H21B 109.5 . .
H21A C21 H21B 109.5 . .
C20 C21 H21C 109.5 . .
H21A C21 H21C 109.5 . .
H21B C21 H21C 109.5 . .
C40 C41 H41A 109.5 . .
C40 C41 H41B 109.5 . .
H41A C41 H41B 109.5 . .
C40 C41 H41C 109.5 . .
H41A C41 H41C 109.5 . .
H41B C41 H41C 109.5 . .

loop_
_geom_bond_atom_site_label_1
_geom_bond_atom_site_label_2
_geom_bond_distance
_geom_bond_site_symmetry_2
I2 I3 2.9152(12) .
I2 I1 2.9279(11) .
N2 N3 1.3115(3) .
N2 N1 1.3411(3) .
N1 C1 1.358(14) .
N1 C10 1.432(13) .
N3 C3 1.359(13) .
N3 C30 1.468(12) .
C3 C1 1.387(15) .
C3 H3 0.9300 .
C15 C14 1.349(13) .
C15 C16 1.350(13) .
C15 H15A 0.9700 .
C15 H15B 0.9700 .
C16 C17 1.413(17) .
C16 H16A 0.9700 .
C16 H16B 0.9700 .
C13 C14 1.356(13) .
C13 C12 1.396(17) .
C13 H13A 0.9700 .
C13 H13B 0.9700 .
C10 C11 1.41(2) .
C10 H10A 0.9700 .
C10 H10B 0.9700 .
C18 C17 1.392(16) .
C18 C19 1.455(19) .
C18 H18A 0.9700 .
C18 H18B 0.9700 .
C17 H17A 0.9700 .
C17 H17B 0.9700 .
C11 C12 1.405(19) .
C11 H11A 0.9700 .
C11 H11B 0.9700 .
C30 C31 1.406(14) .
C30 H30A 0.9700 .
C30 H30B 0.9700 .
C1 H1 0.9300 .
C14 H14A 0.9700 .
C14 H14B 0.9700 .
C12 H12A 0.9700 .
C12 H12B 0.9700 .
C19 C20 1.376(19) .
C19 H19A 0.9700 .
C19 H19B 0.9700 .
C20 C21 1.42(2) .
C20 H20A 0.9700 .
C20 H20B 0.9700 .
C36 C35 1.409(19) .
C36 C37 1.45(2) .
C36 H36A 0.9700 .
C36 H36B 0.9700 .
C38 C37 1.384(19) .
C38 C39 1.401(18) .
C38 H38A 0.9700 .
C38 H38B 0.9700 .
C34 C35 1.377(18) .
C34 C33 1.432(16) .
C34 H34A 0.9700 .
C34 H34B 0.9700 .
C40 C39 1.370(15) .
C40 C41 1.443(19) .
C40 H40A 0.9700 .
C40 H40B 0.9700 .
C32 C31 1.405(13) .
C32 C33 1.411(18) .
C32 H32A 0.9700 .
C32 H32B 0.9700 .
C31 H31A 0.9700 .
C31 H31B 0.9700 .
C35 H35A 0.9700 .
C35 H35B 0.9700 .
C37 H37A 0.9700 .
C37 H37B 0.9700 .
C33 H33A 0.9700 .
C33 H33B 0.9700 .
C39 H39A 0.9700 .
C39 H39B 0.9700 .
C21 H21A 0.9600 .
C21 H21B 0.9600 .
C21 H21C 0.9600 .
C41 H41A 0.9600 .
C41 H41B 0.9600 .
C41 H41C 0.9600 .
